data_4077039
loop_
_publ_author_name
'Iverson, Carl N.'
'Lachicotte, Rene J.'
'M\"uller, Christian'
'Jones, William D.'

_publ_section_title
;
 \h2-Coordination and C&#x2212;H Activation of Electron-Poor Arenes
;
_journal_issue 24
_journal_name_full Organometallics
_journal_page_first 5320
_journal_paper_doi 10.1021/om020459x
_journal_volume 21
_journal_year 2002
_chemical_formula_sum 'C25 H41 Cl F6 P2 Pt'
_chemical_formula_weight 748.06
_chemical_name_common (dtbpm)Pt[C6H3(CF3)2]Cl,(12)
_chemical_name_systematic
;
  ?
;
_space_group_IT_number 33
_symmetry_cell_setting orthorhombic
_symmetry_space_group_name_Hall 'P 2c -2n'
_symmetry_space_group_name_H-M 'P n a 21'
_atom_sites_solution_hydrogens geom
_atom_sites_solution_primary direct
_atom_sites_solution_secondary difmap
_audit_creation_method SHELXL-97
_cell_angle_alpha 90.00
_cell_angle_beta 90.00
_cell_angle_gamma 90.00
_cell_formula_units_Z 4
_cell_length_a 25.2091(10)
_cell_length_b 12.4820(5)
_cell_length_c 9.4183(4)
_cell_measurement_temperature 193(2)
_cell_volume 2963.6(2)
_computing_cell_refinement 'Bruker SMART'
_computing_data_collection 'Bruker SMART'
_computing_data_reduction 'Bruker SHELXTL'
_computing_molecular_graphics 'Bruker SHELXTL'
_computing_publication_material 'Bruker SHELXTL'
_computing_structure_refinement 'SHELXL-97 (Sheldrick, 1997)'
_computing_structure_solution 'SHELXS-97 (Sheldrick, 1990)'
_diffrn_ambient_temperature 193(2)
_diffrn_measured_fraction_theta_full 1.000
_diffrn_measured_fraction_theta_max 1.000
_diffrn_measurement_device_type 'CCD area detector'
_diffrn_measurement_method 'phi and omega scans'
_diffrn_radiation_monochromator graphite
_diffrn_radiation_source 'normal-focus sealed tube'
_diffrn_radiation_type MoK\a
_diffrn_radiation_wavelength 0.71073
_diffrn_reflns_av_R_equivalents 0.0316
_diffrn_reflns_av_sigmaI/netI 0.0277
_diffrn_reflns_limit_h_max 27
_diffrn_reflns_limit_h_min -28
_diffrn_reflns_limit_k_max 13
_diffrn_reflns_limit_k_min -11
_diffrn_reflns_limit_l_max 10
_diffrn_reflns_limit_l_min -10
_diffrn_reflns_number 12622
_diffrn_reflns_theta_full 23.26
_diffrn_reflns_theta_max 23.26
_diffrn_reflns_theta_min 1.62
_exptl_absorpt_coefficient_mu 4.983
_exptl_absorpt_correction_T_max 0.927999
_exptl_absorpt_correction_T_min 0.545149
_exptl_absorpt_correction_type SADABS
_exptl_crystal_colour Beige
_exptl_crystal_density_diffrn 1.677
_exptl_crystal_density_meas ?
_exptl_crystal_density_method 'not measured'
_exptl_crystal_description Plate
_exptl_crystal_F_000 1480
_exptl_crystal_size_max 0.04
_exptl_crystal_size_mid 0.22
_exptl_crystal_size_min 0.40
_refine_diff_density_max 0.579
_refine_diff_density_min -0.627
_refine_diff_density_rms 0.061
_refine_ls_abs_structure_details 'Flack H D (1983), Acta Cryst. A39, 876-881'
_refine_ls_abs_structure_Flack -0.003(6)
_refine_ls_extinction_method none
_refine_ls_goodness_of_fit_ref 0.986
_refine_ls_hydrogen_treatment mixed
_refine_ls_matrix_type full
_refine_ls_number_parameters 328
_refine_ls_number_reflns 4020
_refine_ls_number_restraints 1
_refine_ls_restrained_S_all 0.985
_refine_ls_R_factor_all 0.0229
_refine_ls_R_factor_gt 0.0195
_refine_ls_shift/su_max 0.002
_refine_ls_shift/su_mean 0.000
_refine_ls_structure_factor_coef Fsqd
_refine_ls_weighting_details 'calc w=1/[\s^2^(Fo^2^)+(0.0251P)^2^+0.0000P] where P=(Fo^2^+2Fc^2^)/3'
_refine_ls_weighting_scheme calc
_refine_ls_wR_factor_gt 0.0415
_refine_ls_wR_factor_ref 0.0423
_reflns_number_gt 3702
_reflns_number_total 4020
_reflns_threshold_expression >2sigma(I)
_cod_data_source_file om020459x.cif
_cod_data_source_block sad_jonci08
_cod_depositor_comments
;
The following automatic conversions were performed:

'_symmetry_cell_setting' value 'Orthorhombic' changed to
'orthorhombic' according to
/home/saulius/struct/CIF-dictionaries/cif_core.dic dictionary named
'cif_core.dic' version 2.4.1 from 2010-06-29.

Automatic conversion script
Id: cif_fix_values 1715 2011-07-08 13:25:40Z adriana 

The following automatic conversions were performed:

'_exptl_crystal_density_meas' value 'NA' was changed to '?' - the
value is perceived as not measured.

Automatic conversion script
Id: cif_fix_values 3008 2015-01-20 13:52:24Z robertas 
;
_cod_original_sg_symbol_H-M Pna2(1)
_cod_database_code 4077039

loop_
_symmetry_equiv_pos_as_xyz
'x, y, z'
'-x, -y, z+1/2'
'x+1/2, -y+1/2, z'
'-x+1/2, y+1/2, z+1/2'

loop_
_atom_site_label
_atom_site_type_symbol
_atom_site_fract_x
_atom_site_fract_y
_atom_site_fract_z
_atom_site_U_iso_or_equiv
_atom_site_adp_type
_atom_site_occupancy
_atom_site_symmetry_multiplicity
_atom_site_calc_flag
_atom_site_refinement_flags
Pt1 Pt -0.675638(6) -0.114510(10) -0.41490(3) 0.02187(6) Uani 1 1 d .
Cl1 Cl -0.71909(5) -0.27003(9) -0.49823(14) 0.0354(3) Uani 1 1 d .
P1 P -0.75159(4) -0.00764(8) -0.4056(2) 0.0234(3) Uani 1 1 d .
P2 P -0.64843(5) 0.03987(10) -0.31436(14) 0.0242(3) Uani 1 1 d .
F1 F -0.57044(14) -0.2241(3) -0.8059(4) 0.0614(10) Uani 1 1 d .
F2 F -0.64178(13) -0.1653(3) -0.7207(4) 0.0623(10) Uani 1 1 d .
F3 F -0.57142(18) -0.0719(3) -0.7056(4) 0.0734(13) Uani 1 1 d .
F4 F -0.5357(2) -0.4809(3) -0.1816(5) 0.1123(18) Uani 1 1 d .
F5 F -0.5476(2) -0.3456(4) -0.0619(4) 0.117(2) Uani 1 1 d .
F6 F -0.47424(17) -0.3753(4) -0.1591(5) 0.1025(17) Uani 1 1 d .
C1 C -0.60465(16) -0.1997(3) -0.4309(8) 0.0224(11) Uani 1 1 d .
C2 C -0.5854(2) -0.2533(4) -0.3078(7) 0.0269(16) Uani 1 1 d .
H2A H -0.6028 -0.2407 -0.2199 0.032 Uiso 1 1 calc R
C3 C -0.5431(2) -0.3220(5) -0.3098(7) 0.0318(15) Uani 1 1 d .
C4 C -0.5161(2) -0.3401(4) -0.4340(10) 0.0472(17) Uani 1 1 d .
H4A H -0.4863 -0.3865 -0.4350 0.057 Uiso 1 1 calc R
C5 C -0.5323(3) -0.2908(5) -0.5572(8) 0.0415(19) Uani 1 1 d .
H5A H -0.5138 -0.3031 -0.6434 0.050 Uiso 1 1 calc R
C6 C -0.5764(2) -0.2221(5) -0.5546(7) 0.0300(16) Uani 1 1 d .
C7 C -0.5902(2) -0.1721(5) -0.6943(6) 0.0398(14) Uani 1 1 d .
C8 C -0.5255(3) -0.3772(5) -0.1785(7) 0.0477(16) Uani 1 1 d .
C9 C -0.71459(19) 0.1057(4) -0.3203(5) 0.0267(12) Uani 1 1 d .
H9A H -0.7145 0.1711 -0.3799 0.032 Uiso 1 1 calc R
H9B H -0.7283 0.1227 -0.2244 0.032 Uiso 1 1 calc R
C10 C -0.8094(2) -0.0376(4) -0.2869(6) 0.0311(13) Uani 1 1 d .
C11 C -0.8495(2) 0.0553(4) -0.2809(6) 0.0408(14) Uani 1 1 d .
H11A H -0.8765 0.0398 -0.2089 0.061 Uiso 1 1 calc R
H11B H -0.8666 0.0633 -0.3738 0.061 Uiso 1 1 calc R
H11C H -0.8310 0.1218 -0.2563 0.061 Uiso 1 1 calc R
C12 C -0.7898(2) -0.0571(4) -0.1366(6) 0.0375(14) Uani 1 1 d .
H12A H -0.8197 -0.0786 -0.0764 0.056 Uiso 1 1 calc R
H12B H -0.7741 0.0088 -0.0990 0.056 Uiso 1 1 calc R
H12C H -0.7631 -0.1142 -0.1372 0.056 Uiso 1 1 calc R
C13 C -0.8364(2) -0.1434(4) -0.3334(7) 0.0429(15) Uani 1 1 d .
H13A H -0.8625 -0.1648 -0.2617 0.064 Uiso 1 1 calc R
H13B H -0.8096 -0.1996 -0.3433 0.064 Uiso 1 1 calc R
H13C H -0.8543 -0.1325 -0.4247 0.064 Uiso 1 1 calc R
C14 C -0.7769(2) 0.0392(4) -0.5870(6) 0.0351(13) Uani 1 1 d .
C15 C -0.7907(3) 0.1585(5) -0.5858(6) 0.0516(17) Uani 1 1 d .
H15A H -0.8043 0.1795 -0.6792 0.077 Uiso 1 1 calc R
H15B H -0.7589 0.2003 -0.5639 0.077 Uiso 1 1 calc R
H15C H -0.8178 0.1721 -0.5134 0.077 Uiso 1 1 calc R
C16 C -0.7350(2) 0.0159(5) -0.6971(6) 0.0528(17) Uani 1 1 d .
H16A H -0.7477 0.0384 -0.7907 0.079 Uiso 1 1 calc R
H16B H -0.7274 -0.0611 -0.6984 0.079 Uiso 1 1 calc R
H16C H -0.7025 0.0553 -0.6736 0.079 Uiso 1 1 calc R
C17 C -0.8256(2) -0.0254(5) -0.6320(7) 0.0518(17) Uani 1 1 d .
H17A H -0.8348 -0.0076 -0.7303 0.078 Uiso 1 1 calc R
H17B H -0.8555 -0.0078 -0.5696 0.078 Uiso 1 1 calc R
H17C H -0.8177 -0.1021 -0.6249 0.078 Uiso 1 1 calc R
C18 C -0.60130(17) 0.1315(3) -0.4119(11) 0.0361(11) Uani 1 1 d .
C19 C -0.54655(17) 0.0778(4) -0.4279(11) 0.0472(14) Uani 1 1 d .
H19A H -0.5259 0.1157 -0.5002 0.071 Uiso 1 1 calc R
H19B H -0.5512 0.0029 -0.4565 0.071 Uiso 1 1 calc R
H19C H -0.5277 0.0805 -0.3369 0.071 Uiso 1 1 calc R
C20 C -0.6229(2) 0.1489(5) -0.5610(6) 0.0476(16) Uani 1 1 d .
H20A H -0.5979 0.1929 -0.6155 0.071 Uiso 1 1 calc R
H20B H -0.6572 0.1856 -0.5555 0.071 Uiso 1 1 calc R
H20C H -0.6275 0.0795 -0.6081 0.071 Uiso 1 1 calc R
C21 C -0.5949(3) 0.2393(4) -0.3383(8) 0.0605(19) Uani 1 1 d .
H21A H -0.5719 0.2856 -0.3955 0.091 Uiso 1 1 calc R
H21B H -0.5790 0.2286 -0.2444 0.091 Uiso 1 1 calc R
H21C H -0.6297 0.2732 -0.3276 0.091 Uiso 1 1 calc R
C22 C -0.6279(2) 0.0297(4) -0.1228(5) 0.0326(13) Uani 1 1 d .
C23 C -0.5682(2) 0.0040(5) -0.1109(6) 0.0482(16) Uani 1 1 d .
H23A H -0.5599 -0.0169 -0.0131 0.072 Uiso 1 1 calc R
H23B H -0.5475 0.0675 -0.1367 0.072 Uiso 1 1 calc R
H23C H -0.5594 -0.0550 -0.1753 0.072 Uiso 1 1 calc R
C24 C -0.6577(2) -0.0617(5) -0.0535(6) 0.0465(16) Uani 1 1 d .
H24A H -0.6412 -0.0792 0.0378 0.070 Uiso 1 1 calc R
H24B H -0.6567 -0.1247 -0.1156 0.070 Uiso 1 1 calc R
H24C H -0.6947 -0.0404 -0.0378 0.070 Uiso 1 1 calc R
C25 C -0.6395(2) 0.1312(4) -0.0357(7) 0.0492(17) Uani 1 1 d .
H25A H -0.6305 0.1184 0.0641 0.074 Uiso 1 1 calc R
H25B H -0.6773 0.1491 -0.0435 0.074 Uiso 1 1 calc R
H25C H -0.6182 0.1908 -0.0722 0.074 Uiso 1 1 calc R

loop_
_atom_site_aniso_label
_atom_site_aniso_U_11
_atom_site_aniso_U_22
_atom_site_aniso_U_33
_atom_site_aniso_U_23
_atom_site_aniso_U_13
_atom_site_aniso_U_12
Pt1 0.02314(9) 0.02229(8) 0.02018(9) -0.00092(18) 0.00148(18) 0.00169(7)
Cl1 0.0356(7) 0.0307(7) 0.0398(7) -0.0106(6) 0.0025(7) -0.0041(6)
P1 0.0222(5) 0.0240(5) 0.0239(7) 0.0003(9) -0.0023(9) 0.0019(4)
P2 0.0232(7) 0.0237(6) 0.0257(7) -0.0025(6) -0.0016(6) -0.0001(6)
F1 0.078(3) 0.074(2) 0.0317(19) -0.0079(18) 0.0148(19) 0.022(2)
F2 0.044(2) 0.105(3) 0.037(2) 0.024(2) 0.0080(18) 0.017(2)
F3 0.129(4) 0.046(2) 0.045(2) 0.0095(18) -0.007(2) -0.026(2)
F4 0.161(5) 0.066(3) 0.110(4) 0.040(3) -0.057(4) -0.006(3)
F5 0.144(5) 0.162(4) 0.045(3) 0.025(3) 0.008(3) 0.103(4)
F6 0.044(3) 0.175(5) 0.089(3) 0.057(3) -0.022(2) 0.001(3)
C1 0.027(2) 0.0201(19) 0.020(3) -0.004(3) -0.005(3) 0.0008(17)
C2 0.028(3) 0.027(3) 0.027(3) -0.004(3) 0.008(3) -0.004(3)
C3 0.031(3) 0.032(3) 0.032(4) -0.005(3) -0.007(3) 0.005(3)
C4 0.037(3) 0.046(3) 0.058(5) -0.005(4) 0.014(5) 0.020(2)
C5 0.039(4) 0.047(4) 0.039(4) 0.001(3) 0.019(3) 0.008(3)
C6 0.037(4) 0.021(3) 0.032(4) -0.001(3) 0.010(3) 0.001(3)
C7 0.042(4) 0.046(4) 0.031(3) -0.003(3) 0.007(3) 0.002(3)
C8 0.042(4) 0.047(4) 0.054(4) -0.001(3) -0.005(3) 0.021(3)
C9 0.025(3) 0.030(3) 0.026(3) -0.004(2) 0.001(2) 0.001(2)
C10 0.027(3) 0.030(3) 0.036(3) -0.002(3) 0.004(3) 0.000(2)
C11 0.028(3) 0.044(3) 0.050(4) -0.007(3) 0.007(3) 0.005(3)
C12 0.038(4) 0.038(3) 0.037(3) 0.007(3) 0.011(3) -0.001(3)
C13 0.036(3) 0.037(3) 0.056(4) -0.007(3) 0.005(3) -0.010(3)
C14 0.030(3) 0.045(3) 0.031(3) 0.004(3) -0.010(3) 0.006(3)
C15 0.064(5) 0.047(3) 0.043(4) 0.015(3) -0.015(3) 0.007(3)
C16 0.043(4) 0.087(5) 0.029(3) 0.009(3) 0.002(3) 0.008(3)
C17 0.049(4) 0.063(4) 0.043(4) -0.006(3) -0.011(3) -0.003(3)
C18 0.030(2) 0.031(2) 0.047(3) 0.014(5) 0.016(5) -0.0014(19)
C19 0.029(3) 0.058(3) 0.056(4) 0.001(5) 0.003(5) -0.001(2)
C20 0.040(4) 0.052(4) 0.050(4) 0.018(3) 0.012(3) 0.003(3)
C21 0.053(4) 0.036(3) 0.092(5) -0.012(3) 0.023(4) -0.014(3)
C22 0.028(3) 0.042(3) 0.027(3) -0.003(2) -0.005(3) 0.001(3)
C23 0.031(3) 0.070(4) 0.043(4) -0.004(3) -0.014(3) 0.007(3)
C24 0.055(4) 0.062(4) 0.022(3) 0.004(3) -0.004(3) 0.005(3)
C25 0.051(4) 0.055(4) 0.042(4) -0.019(3) -0.009(3) 0.010(3)

loop_
_atom_type_symbol
_atom_type_description
_atom_type_scat_dispersion_real
_atom_type_scat_dispersion_imag
_atom_type_scat_source
C C 0.0033 0.0016 'International Tables Vol C Tables 4.2.6.8 and 6.1.1.4'
H H 0.0000 0.0000 'International Tables Vol C Tables 4.2.6.8 and 6.1.1.4'
F F 0.0171 0.0103 'International Tables Vol C Tables 4.2.6.8 and 6.1.1.4'
P P 0.1023 0.0942 'International Tables Vol C Tables 4.2.6.8 and 6.1.1.4'
Cl Cl 0.1484 0.1585 'International Tables Vol C Tables 4.2.6.8 and 6.1.1.4'
Pt Pt -1.7033 8.3905 'International Tables Vol C Tables 4.2.6.8 and 6.1.1.4'

loop_
_geom_angle_atom_site_label_1
_geom_angle_atom_site_label_2
_geom_angle_atom_site_label_3
_geom_angle
C1 Pt1 P2 101.82(13)
C1 Pt1 P1 175.39(14)
P2 Pt1 P1 75.25(5)
C1 Pt1 Cl1 87.42(12)
P2 Pt1 Cl1 169.39(5)
P1 Pt1 Cl1 95.83(4)
C10 P1 C9 106.3(2)
C10 P1 C14 109.6(2)
C9 P1 C14 108.5(2)
C10 P1 Pt1 123.06(17)
C9 P1 Pt1 92.24(15)
C14 P1 Pt1 114.46(18)
C9 P2 C22 107.8(2)
C9 P2 C18 106.4(2)
C22 P2 C18 109.5(3)
C9 P2 Pt1 95.29(15)
C22 P2 Pt1 115.42(17)
C18 P2 Pt1 120.3(3)
C6 C1 C2 114.4(4)
C6 C1 Pt1 126.9(5)
C2 C1 Pt1 118.2(5)
C3 C2 C1 123.3(6)
C2 C3 C4 120.0(6)
C2 C3 C8 120.9(6)
C4 C3 C8 119.1(6)
C5 C4 C3 120.0(5)
C4 C5 C6 119.6(6)
C1 C6 C5 122.8(6)
C1 C6 C7 122.2(5)
C5 C6 C7 115.0(6)
F2 C7 F1 104.5(5)
F2 C7 F3 105.7(5)
F1 C7 F3 105.1(4)
F2 C7 C6 114.7(5)
F1 C7 C6 113.8(5)
F3 C7 C6 112.2(5)
F5 C8 F6 107.5(6)
F5 C8 F4 103.6(6)
F6 C8 F4 102.4(5)
F5 C8 C3 115.9(5)
F6 C8 C3 113.9(6)
F4 C8 C3 112.2(5)
P2 C9 P1 97.2(2)
C12 C10 C11 107.4(5)
C12 C10 C13 105.7(4)
C11 C10 C13 111.2(5)
C12 C10 P1 109.7(4)
C11 C10 P1 112.5(4)
C13 C10 P1 110.1(4)
C16 C14 C17 105.7(5)
C16 C14 C15 110.7(5)
C17 C14 C15 109.4(5)
C16 C14 P1 108.7(4)
C17 C14 P1 110.7(4)
C15 C14 P1 111.5(4)
C21 C18 C20 109.4(5)
C21 C18 C19 109.5(5)
C20 C18 C19 107.0(7)
C21 C18 P2 112.4(6)
C20 C18 P2 108.1(4)
C19 C18 P2 110.3(4)
C24 C22 C25 107.2(5)
C24 C22 C23 107.2(5)
C25 C22 C23 108.6(5)
C24 C22 P2 109.1(4)
C25 C22 P2 113.8(4)
C23 C22 P2 110.7(4)

loop_
_geom_bond_atom_site_label_1
_geom_bond_atom_site_label_2
_geom_bond_distance
Pt1 C1 2.087(4)
Pt1 P2 2.2539(12)
Pt1 P1 2.3353(11)
Pt1 Cl1 2.3631(12)
P1 C10 1.874(6)
P1 C9 1.875(5)
P1 C14 1.915(5)
P2 C9 1.860(5)
P2 C22 1.881(5)
P2 C18 1.887(6)
F1 C7 1.332(6)
F2 C7 1.328(6)
F3 C7 1.342(7)
F4 C8 1.320(7)
F5 C8 1.293(7)
F6 C8 1.304(7)
C1 C6 1.394(9)
C1 C2 1.424(9)
C2 C3 1.370(8)
C3 C4 1.372(10)
C3 C8 1.483(9)
C4 C5 1.375(10)
C5 C6 1.404(8)
C6 C7 1.497(8)
C10 C12 1.518(7)
C10 C11 1.539(7)
C10 C13 1.549(7)
C14 C16 1.509(7)
C14 C17 1.528(7)
C14 C15 1.529(8)
C18 C21 1.523(8)
C18 C20 1.522(11)
C18 C19 1.542(6)
C22 C24 1.515(7)
C22 C25 1.538(7)
C22 C23 1.541(7)
